data_7156685
loop_
_publ_author_name
'Khanvilkar, Aditya N.'
'Samanta, Sudeep G.'
'Bedekar, Ashutosh V.'

_publ_section_title
;
 Applications of chiral naphthyloxycyclohexanols in deracemization of
 \a-substituted carboxylic acids by dynamic thermodynamic resolution.
;
_journal_issue 10
_journal_name_full 'Organic &amp; biomolecular chemistry'
_journal_page_first 2670
_journal_page_last 2683
_journal_paper_doi 10.1039/c8ob02896f
_journal_volume 17
_journal_year 2019
_chemical_absolute_configuration rm
_chemical_formula_moiety 'C24 H23 Br O3'
_chemical_formula_sum 'C24 H23 Br O3'
_chemical_formula_weight 439.33
_space_group_crystal_system triclinic
_space_group_IT_number 1
_space_group_name_Hall 'P 1'
_space_group_name_H-M_alt 'P 1'
_symmetry_space_group_name_Hall 'P 1'
_symmetry_space_group_name_H-M 'P 1'
_atom_sites_solution_hydrogens geom
_atom_sites_solution_primary direct
_atom_sites_solution_secondary difmap
_audit_creation_method SHELXL-97
_audit_update_record
;
2018-07-07 deposited with the CCDC.
2019-02-08 downloaded from the CCDC.
;
_cell_angle_alpha 94.232(7)
_cell_angle_beta 97.739(7)
_cell_angle_gamma 98.721(7)
_cell_formula_units_Z 1
_cell_length_a 5.8561(5)
_cell_length_b 8.9674(8)
_cell_length_c 10.0618(9)
_cell_measurement_reflns_used 2363
_cell_measurement_temperature 293(2)
_cell_measurement_theta_max 71.9400
_cell_measurement_theta_min 4.2630
_cell_volume 515.12(8)
_computing_structure_refinement 'SHELXL-97 (Sheldrick, 1997)'
_computing_structure_solution 'SHELXS-97 (Sheldrick, 1990)'
_diffrn_ambient_temperature 293(2)
_diffrn_measured_fraction_theta_full 1.0
_diffrn_measured_fraction_theta_max 0.865
_diffrn_measurement_device_type 'Xcalibur, Eos, Gemini'
_diffrn_measurement_method '\w scans'
_diffrn_radiation_monochromator graphite
_diffrn_radiation_source 'fine-focus sealed tube'
_diffrn_radiation_type MoK\a
_diffrn_radiation_wavelength 0.71073
_diffrn_reflns_av_R_equivalents 0.0206
_diffrn_reflns_av_sigmaI/netI 0.0389
_diffrn_reflns_limit_h_max 7
_diffrn_reflns_limit_h_min -7
_diffrn_reflns_limit_k_max 12
_diffrn_reflns_limit_k_min -11
_diffrn_reflns_limit_l_max 13
_diffrn_reflns_limit_l_min -13
_diffrn_reflns_number 5809
_diffrn_reflns_theta_full 28.77
_diffrn_reflns_theta_max 28.77
_diffrn_reflns_theta_min 3.23
_exptl_absorpt_coefficient_mu 2.017
_exptl_crystal_density_diffrn 1.416
_exptl_crystal_density_method 'not measured'
_exptl_crystal_F_000 226
_refine_diff_density_max 0.413
_refine_diff_density_min -0.403
_refine_diff_density_rms 0.054
_refine_ls_abs_structure_details 'Flack H D (1983), Acta Cryst. A39, 876-881'
_refine_ls_abs_structure_Flack -0.026(11)
_refine_ls_extinction_method none
_refine_ls_goodness_of_fit_ref 1.089
_refine_ls_hydrogen_treatment mixed
_refine_ls_matrix_type full
_refine_ls_number_parameters 253
_refine_ls_number_reflns 2980
_refine_ls_number_restraints 3
_refine_ls_restrained_S_all 1.088
_refine_ls_R_factor_all 0.0618
_refine_ls_R_factor_gt 0.0450
_refine_ls_shift/su_max 0.000
_refine_ls_shift/su_mean 0.000
_refine_ls_structure_factor_coef Fsqd
_refine_ls_weighting_details 'calc w=1/[\s^2^(Fo^2^)+(0.0495P)^2^+0.1998P] where P=(Fo^2^+2Fc^2^)/3'
_refine_ls_weighting_scheme calc
_refine_ls_wR_factor_gt 0.0997
_refine_ls_wR_factor_ref 0.1119
_reflns_number_gt 2450
_reflns_number_total 5368
_reflns_threshold_expression >2sigma(I)
_cod_data_source_file c8ob02896f2.cif
_cod_data_source_block exp_1051
_cod_depositor_comments 'Adding full bibliography for 7156681--7156686.cif.'
_cod_original_cell_volume 515.12(7)
_cod_database_code 7156685

loop_
_symmetry_equiv_pos_as_xyz
'x, y, z'

loop_
_atom_site_label
_atom_site_type_symbol
_atom_site_fract_x
_atom_site_fract_y
_atom_site_fract_z
_atom_site_U_iso_or_equiv
_atom_site_adp_type
_atom_site_occupancy
_atom_site_symmetry_multiplicity
_atom_site_calc_flag
_atom_site_refinement_flags
Br21 Br 1.20971(8) 0.33695(6) 1.08841(6) 0.0771(3) Uani 1 1 d .
O18 O 0.8618(6) 0.3462(4) 0.7216(4) 0.0443(8) Uani 1 1 d .
O11 O 1.0001(5) 0.2756(4) 0.4778(4) 0.0477(9) Uani 1 1 d .
O22 O 1.1941(7) 0.4865(4) 0.8249(4) 0.0629(11) Uani 1 1 d .
C28 C 1.0407(10) -0.0226(6) 0.8729(6) 0.0491(13) Uani 1 1 d .
H28 H 0.9090 -0.0378 0.9157 0.059 Uiso 1 1 calc R
C19 C 1.0476(8) 0.3787(5) 0.8177(5) 0.0356(10) Uani 1 1 d .
C8 C 0.9862(8) -0.1318(6) 0.2451(5) 0.0411(11) Uani 1 1 d .
C13 C 0.8440(9) 0.4463(5) 0.6156(5) 0.0395(11) Uani 1 1 d .
H13 H 0.9906 0.5174 0.6226 0.047 Uiso 1 1 calc R
C24 C 1.3447(9) 0.1434(6) 0.7974(6) 0.0499(13) Uani 1 1 d .
H24 H 1.4192 0.2409 0.7894 0.060 Uiso 1 1 calc R
C27 C 1.1320(12) -0.1445(6) 0.8252(7) 0.0614(16) Uani 1 1 d .
H27 H 1.0614 -0.2424 0.8349 0.074 Uiso 1 1 calc R
C4 C 0.5986(9) -0.1226(6) 0.1246(5) 0.0448(12) Uani 1 1 d .
H4 H 0.4687 -0.0747 0.1087 0.054 Uiso 1 1 calc R
C6 C 0.7953(10) -0.3299(7) 0.0746(6) 0.0536(14) Uani 1 1 d .
H6 H 0.7958 -0.4216 0.0250 0.064 Uiso 1 1 calc R
C3 C 0.7888(8) -0.0555(6) 0.2233(5) 0.0397(11) Uani 1 1 d .
C23 C 1.1444(8) 0.1229(5) 0.8574(5) 0.0350(10) Uani 1 1 d .
C2 C 0.7875(8) 0.0815(6) 0.3014(5) 0.0399(11) Uani 1 1 d .
H2 H 0.6584 0.1306 0.2886 0.048 Uiso 1 1 calc R
C5 C 0.6033(10) -0.2571(6) 0.0522(6) 0.0507(13) Uani 1 1 d .
H5 H 0.4768 -0.2998 -0.0124 0.061 Uiso 1 1 calc R
C12 C 0.8008(8) 0.3499(6) 0.4803(5) 0.0401(11) Uani 1 1 d .
H12 H 0.6594 0.2742 0.4751 0.048 Uiso 1 1 calc R
C17 C 0.7718(9) 0.4514(6) 0.3686(5) 0.0478(12) Uani 1 1 d .
H17A H 0.7406 0.3902 0.2826 0.057 Uiso 1 1 calc R
H17B H 0.9161 0.5213 0.3708 0.057 Uiso 1 1 calc R
C9 C 1.1724(9) -0.0646(6) 0.3445(6) 0.0492(13) Uani 1 1 d .
H9 H 1.3020 -0.1128 0.3606 0.059 Uiso 1 1 calc R
C25 C 1.4333(11) 0.0210(8) 0.7500(7) 0.0646(17) Uani 1 1 d .
H25 H 1.5667 0.0354 0.7086 0.077 Uiso 1 1 calc R
C1 C 0.9746(8) 0.1423(6) 0.3957(5) 0.0399(11) Uani 1 1 d .
C16 C 0.5735(11) 0.5406(7) 0.3812(6) 0.0585(15) Uani 1 1 d .
H16A H 0.4267 0.4714 0.3717 0.070 Uiso 1 1 calc R
H16B H 0.5634 0.6073 0.3097 0.070 Uiso 1 1 calc R
C20 C 1.0419(9) 0.2540(5) 0.9103(5) 0.0407(11) Uani 1 1 d .
H20 H 0.8787 0.2178 0.9193 0.049 Uiso 1 1 calc R
C7 C 0.9826(10) -0.2699(6) 0.1675(6) 0.0512(14) Uani 1 1 d .
H7 H 1.1101 -0.3205 0.1803 0.061 Uiso 1 1 calc R
C14 C 0.6468(10) 0.5332(7) 0.6302(5) 0.0541(14) Uani 1 1 d .
H14A H 0.6795 0.5949 0.7160 0.065 Uiso 1 1 calc R
H14B H 0.5035 0.4626 0.6293 0.065 Uiso 1 1 calc R
C15 C 0.6149(13) 0.6339(8) 0.5173(6) 0.0667(17) Uani 1 1 d .
H15A H 0.7530 0.7102 0.5229 0.080 Uiso 1 1 calc R
H15B H 0.4827 0.6853 0.5266 0.080 Uiso 1 1 calc R
C10 C 1.1702(8) 0.0664(6) 0.4170(5) 0.0466(12) Uani 1 1 d .
H10 H 1.2973 0.1078 0.4816 0.056 Uiso 1 1 calc R
C26 C 1.3275(14) -0.1220(8) 0.7630(6) 0.0698(19) Uani 1 1 d .
H26 H 1.3879 -0.2049 0.7296 0.084 Uiso 1 1 calc R

loop_
_atom_site_aniso_label
_atom_site_aniso_U_11
_atom_site_aniso_U_22
_atom_site_aniso_U_33
_atom_site_aniso_U_23
_atom_site_aniso_U_13
_atom_site_aniso_U_12
Br21 0.1258(6) 0.0647(4) 0.0383(3) -0.0035(2) -0.0082(3) 0.0302(4)
O18 0.0483(18) 0.0402(19) 0.0409(19) 0.0119(15) -0.0009(16) -0.0011(15)
O11 0.0406(17) 0.045(2) 0.056(2) -0.0056(17) -0.0009(16) 0.0134(16)
O22 0.074(3) 0.037(2) 0.065(3) 0.0130(18) -0.019(2) -0.009(2)
C28 0.054(3) 0.031(3) 0.061(3) 0.008(2) 0.004(3) 0.006(2)
C19 0.045(2) 0.023(2) 0.039(3) 0.0006(18) 0.004(2) 0.010(2)
C8 0.045(3) 0.042(3) 0.039(3) 0.011(2) 0.014(2) 0.007(2)
C13 0.051(3) 0.034(3) 0.032(2) 0.0085(19) 0.005(2) 0.004(2)
C24 0.048(3) 0.048(3) 0.061(4) 0.018(3) 0.019(3) 0.014(2)
C27 0.084(4) 0.026(3) 0.072(4) 0.001(3) 0.007(3) 0.009(3)
C4 0.045(3) 0.050(3) 0.038(3) 0.005(2) 0.002(2) 0.008(2)
C6 0.072(4) 0.043(3) 0.048(3) 0.003(3) 0.018(3) 0.006(3)
C3 0.039(2) 0.043(3) 0.040(3) 0.009(2) 0.012(2) 0.009(2)
C23 0.042(2) 0.028(2) 0.034(2) 0.0029(18) -0.0019(19) 0.0082(19)
C2 0.035(2) 0.043(3) 0.043(3) 0.005(2) 0.000(2) 0.015(2)
C5 0.059(3) 0.050(3) 0.040(3) -0.001(2) 0.008(3) -0.002(3)
C12 0.038(2) 0.043(3) 0.038(3) -0.003(2) 0.004(2) 0.009(2)
C17 0.058(3) 0.055(3) 0.034(3) 0.005(2) 0.013(2) 0.015(3)
C9 0.043(3) 0.055(3) 0.056(3) 0.014(3) 0.009(3) 0.023(3)
C25 0.071(4) 0.080(5) 0.057(4) 0.018(3) 0.018(3) 0.043(4)
C1 0.041(2) 0.039(3) 0.041(3) 0.007(2) 0.009(2) 0.007(2)
C16 0.076(4) 0.068(4) 0.035(3) 0.010(3) 0.001(3) 0.027(3)
C20 0.051(3) 0.031(3) 0.040(3) -0.004(2) 0.005(2) 0.012(2)
C7 0.059(3) 0.041(3) 0.062(4) 0.013(3) 0.027(3) 0.015(3)
C14 0.071(4) 0.062(4) 0.034(3) 0.000(2) 0.011(3) 0.025(3)
C15 0.095(4) 0.063(4) 0.049(3) 0.007(3) 0.005(3) 0.040(4)
C10 0.036(2) 0.056(3) 0.048(3) 0.006(2) 0.001(2) 0.013(2)
C26 0.113(5) 0.054(4) 0.051(4) 0.000(3) 0.004(4) 0.051(4)

loop_
_atom_type_symbol
_atom_type_description
_atom_type_scat_dispersion_real
_atom_type_scat_dispersion_imag
_atom_type_scat_source
C C 0.0033 0.0016 'International Tables Vol C Tables 4.2.6.8 and 6.1.1.4'
H H 0.0000 0.0000 'International Tables Vol C Tables 4.2.6.8 and 6.1.1.4'
Br Br -0.2901 2.4595 'International Tables Vol C Tables 4.2.6.8 and 6.1.1.4'
O O 0.0106 0.0060 'International Tables Vol C Tables 4.2.6.8 and 6.1.1.4'

loop_
_geom_angle_atom_site_label_1
_geom_angle_atom_site_label_2
_geom_angle_atom_site_label_3
_geom_angle
C19 O18 C13 117.7(4)
C1 O11 C12 118.0(4)
C27 C28 C23 120.0(5)
O22 C19 O18 124.6(4)
O22 C19 C20 126.5(4)
O18 C19 C20 108.9(4)
C9 C8 C7 123.7(5)
C9 C8 C3 117.6(5)
C7 C8 C3 118.7(5)
O18 C13 C14 109.4(4)
O18 C13 C12 108.2(4)
C14 C13 C12 111.0(4)
C25 C24 C23 120.2(5)
C28 C27 C26 120.0(6)
C5 C4 C3 120.8(5)
C7 C6 C5 121.1(5)
C2 C3 C4 122.2(4)
C2 C3 C8 119.6(4)
C4 C3 C8 118.2(4)
C28 C23 C24 119.2(4)
C28 C23 C20 119.1(4)
C24 C23 C20 121.8(4)
C1 C2 C3 120.3(4)
C4 C5 C6 120.3(5)
O11 C12 C17 112.7(4)
O11 C12 C13 105.6(4)
C17 C12 C13 109.0(4)
C12 C17 C16 111.8(4)
C10 C9 C8 122.3(4)
C26 C25 C24 120.4(6)
C2 C1 O11 127.0(4)
C2 C1 C10 120.0(5)
O11 C1 C10 113.1(4)
C17 C16 C15 110.2(5)
C23 C20 C19 112.3(4)
C23 C20 Br21 110.4(3)
C19 C20 Br21 108.9(3)
C6 C7 C8 120.7(5)
C13 C14 C15 111.0(5)
C14 C15 C16 110.5(5)
C9 C10 C1 120.3(5)
C25 C26 C27 120.2(5)

loop_
_geom_bond_atom_site_label_1
_geom_bond_atom_site_label_2
_geom_bond_distance
Br21 C20 1.959(5)
O18 C19 1.335(6)
O18 C13 1.446(6)
O11 C1 1.379(6)
O11 C12 1.431(5)
O22 C19 1.182(6)
C28 C27 1.371(8)
C28 C23 1.382(7)
C19 C20 1.507(7)
C8 C9 1.404(8)
C8 C7 1.411(7)
C8 C3 1.430(6)
C13 C14 1.504(7)
C13 C12 1.527(6)
C24 C25 1.366(8)
C24 C23 1.384(7)
C27 C26 1.373(10)
C4 C5 1.368(7)
C4 C3 1.414(7)
C6 C7 1.355(8)
C6 C5 1.385(8)
C3 C2 1.410(7)
C23 C20 1.495(6)
C2 C1 1.364(7)
C12 C17 1.506(7)
C17 C16 1.521(7)
C9 C10 1.339(7)
C25 C26 1.361(10)
C1 C10 1.419(7)
C16 C15 1.521(8)
C14 C15 1.512(8)
